data_4109537
loop_
_publ_author_name
'T\"ulay A. Ate\,sin'
'Ting Li'
'S\'ebastien Lachaize'
'William W. Brennessel'
'Juventino J. Garc\'ia'
'William D. Jones'

_publ_contact_author_address 'Department of Chemistry, University of Rochester, Rochester, New York 14627'
_publ_contact_author_email jones@chem.rochester.edu
_publ_contact_author_name 'William D. Jones'
_publ_section_title
;
 Experimental and Theoretical Examination of C-CN and C-H Bond Activations
 of Acetonitrile Using Zerovalent Nickel
;
_journal_name_full 'Journal of the American Chemical Society'
_journal_page_first 7562
_journal_page_last 7569
_journal_paper_doi 10.1021/ja0707153
_journal_volume 129
_journal_year 2007
_chemical_absolute_configuration ad
_chemical_formula_moiety 'C22 H50 B N Ni P2'
_chemical_formula_sum 'C22 H50 B N Ni P2'
_chemical_formula_weight 460.09
_chemical_name_common jontl04
_chemical_name_systematic Ni(dippe)(CH3CNBEt3)
_space_group_IT_number 19
_symmetry_cell_setting orthorhombic
_symmetry_space_group_name_Hall 'P 2ac 2ab'
_symmetry_space_group_name_H-M 'P 21 21 21'
_atom_sites_solution_hydrogens geom
_atom_sites_solution_primary direct
_atom_sites_solution_secondary difmap
_audit_creation_method SHELXL-97
_cell_angle_alpha 90.00
_cell_angle_beta 90.00
_cell_angle_gamma 90.00
_cell_formula_units_Z 12
_cell_length_a 9.0897(13)
_cell_length_b 20.487(3)
_cell_length_c 43.135(6)
_cell_measurement_reflns_used 9820
_cell_measurement_temperature 100.0(1)
_cell_measurement_theta_max 33.25
_cell_measurement_theta_min 2.24
_cell_volume 8033(2)
_computing_cell_refinement 'SAINT, Bruker'
_computing_data_collection 'APEX2, Bruker'
_computing_data_reduction 'SAINT, Bruker'
_computing_molecular_graphics 'SHELXTL, Bruker'
_computing_publication_material 'Bruker SHELXTL'
_computing_structure_refinement 'SHELXL-97 (Sheldrick, 1997)'
_computing_structure_solution 'SIR97, CNR-IC'
_diffrn_ambient_temperature 100.0(1)
_diffrn_measured_fraction_theta_full 0.995
_diffrn_measured_fraction_theta_max 0.995
_diffrn_measurement_device_type 'Bruker SMART APEX II CCD Platform'
_diffrn_measurement_method 'area detector, \w scans per \f'
_diffrn_radiation_monochromator graphite
_diffrn_radiation_source 'fine-focus sealed tube'
_diffrn_radiation_type MoK\a
_diffrn_radiation_wavelength 0.71073
_diffrn_reflns_av_R_equivalents 0.0470
_diffrn_reflns_av_sigmaI/netI 0.0392
_diffrn_reflns_limit_h_max 13
_diffrn_reflns_limit_h_min -13
_diffrn_reflns_limit_k_max 30
_diffrn_reflns_limit_k_min -30
_diffrn_reflns_limit_l_max 65
_diffrn_reflns_limit_l_min -65
_diffrn_reflns_number 145478
_diffrn_reflns_theta_full 32.57
_diffrn_reflns_theta_max 32.57
_diffrn_reflns_theta_min 1.37
_exptl_absorpt_coefficient_mu 0.852
_exptl_absorpt_correction_T_max 0.8217
_exptl_absorpt_correction_T_min 0.7723
_exptl_absorpt_correction_type multi-scan
_exptl_absorpt_process_details 'SADABS, R. Blessing, 1995'
_exptl_crystal_colour 'pale yellow'
_exptl_crystal_density_diffrn 1.141
_exptl_crystal_description block
_exptl_crystal_F_000 3024
_exptl_crystal_size_max 0.32
_exptl_crystal_size_mid 0.32
_exptl_crystal_size_min 0.24
_refine_diff_density_max 0.559
_refine_diff_density_min -0.534
_refine_diff_density_rms 0.064
_refine_ls_abs_structure_details 'Flack H D (1983), 13166 Friedel pairs, Acta Cryst. A39, 876-881'
_refine_ls_abs_structure_Flack 0.440(6)
_refine_ls_extinction_method none
_refine_ls_goodness_of_fit_ref 1.074
_refine_ls_hydrogen_treatment constr
_refine_ls_matrix_type full
_refine_ls_number_parameters 767
_refine_ls_number_reflns 29006
_refine_ls_number_restraints 0
_refine_ls_restrained_S_all 1.074
_refine_ls_R_factor_all 0.0492
_refine_ls_R_factor_gt 0.0397
_refine_ls_shift/su_max 0.002
_refine_ls_shift/su_mean 0.000
_refine_ls_structure_factor_coef Fsqd
_refine_ls_weighting_details 'calc w=1/[\s^2^(Fo^2^)+(0.0287P)^2^+3.1744P] where P=(Fo^2^+2Fc^2^)/3'
_refine_ls_weighting_scheme calc
_refine_ls_wR_factor_gt 0.0814
_refine_ls_wR_factor_ref 0.0843
_reflns_number_gt 25499
_reflns_number_total 29006
_reflns_threshold_expression >2sigma(I)
_cod_data_source_file ja0707153si20070202_122302_2.cif
_cod_data_source_block jontl04
_cod_database_code 4109537

loop_
_symmetry_equiv_pos_as_xyz
'x, y, z'
'-x+1/2, -y, z+1/2'
'-x, y+1/2, -z+1/2'
'x+1/2, -y+1/2, -z'

loop_
_atom_site_label
_atom_site_type_symbol
_atom_site_fract_x
_atom_site_fract_y
_atom_site_fract_z
_atom_site_U_iso_or_equiv
_atom_site_adp_type
_atom_site_occupancy
_atom_site_symmetry_multiplicity
_atom_site_calc_flag
_atom_site_refinement_flags
Ni1 Ni 0.25545(2) 0.683034(10) 0.068638(5) 0.01378(5) Uani 1 1 d .
P1 P 0.19516(5) 0.63749(2) 0.113001(10) 0.01559(9) Uani 1 1 d .
P2 P 0.29542(5) 0.58980(2) 0.048041(11) 0.01461(8) Uani 1 1 d .
N1 N 0.26134(17) 0.77528(7) 0.06382(4) 0.0166(3) Uani 1 1 d .
C1 C 0.2956(2) 0.74679(9) 0.03968(4) 0.0185(3) Uani 1 1 d .
C2 C 0.3421(3) 0.76414(11) 0.00749(5) 0.0311(5) Uani 1 1 d .
H2A H 0.3509 0.8117 0.0057 0.047 Uiso 1 1 calc R
H2B H 0.2685 0.7483 -0.0073 0.047 Uiso 1 1 calc R
H2C H 0.4373 0.7439 0.0030 0.047 Uiso 1 1 calc R
B1 B 0.2319(2) 0.84620(9) 0.07867(5) 0.0157(4) Uani 1 1 d .
C3 C 0.2428(2) 0.89913(8) 0.05026(4) 0.0188(3) Uani 1 1 d .
H3A H 0.3421 0.8967 0.0409 0.023 Uiso 1 1 calc R
H3B H 0.1703 0.8874 0.0341 0.023 Uiso 1 1 calc R
C4 C 0.2142(3) 0.96907(9) 0.06099(5) 0.0265(4) Uani 1 1 d .
H4A H 0.2246 0.9989 0.0434 0.040 Uiso 1 1 calc R
H4B H 0.2853 0.9808 0.0771 0.040 Uiso 1 1 calc R
H4C H 0.1142 0.9723 0.0694 0.040 Uiso 1 1 calc R
C5 C 0.3574(2) 0.85823(10) 0.10510(4) 0.0214(4) Uani 1 1 d .
H5A H 0.3331 0.8991 0.1162 0.026 Uiso 1 1 calc R
H5B H 0.3512 0.8222 0.1203 0.026 Uiso 1 1 calc R
C6 C 0.5165(2) 0.86298(12) 0.09399(6) 0.0328(5) Uani 1 1 d .
H6A H 0.5819 0.8676 0.1119 0.049 Uiso 1 1 calc R
H6B H 0.5273 0.9010 0.0804 0.049 Uiso 1 1 calc R
H6C H 0.5424 0.8233 0.0825 0.049 Uiso 1 1 calc R
C7 C 0.0686(2) 0.84185(10) 0.09395(5) 0.0209(4) Uani 1 1 d .
H7A H 0.0673 0.8049 0.1087 0.025 Uiso 1 1 calc R
H7B H 0.0512 0.8822 0.1060 0.025 Uiso 1 1 calc R
C8 C -0.0589(2) 0.83308(13) 0.07121(6) 0.0360(5) Uani 1 1 d .
H8A H -0.1507 0.8270 0.0828 0.054 Uiso 1 1 calc R
H8B H -0.0407 0.7947 0.0582 0.054 Uiso 1 1 calc R
H8C H -0.0671 0.8719 0.0581 0.054 Uiso 1 1 calc R
C9 C 0.1909(2) 0.54833(8) 0.10548(4) 0.0187(3) Uani 1 1 d .
H9A H 0.2186 0.5248 0.1247 0.022 Uiso 1 1 calc R
H9B H 0.0893 0.5353 0.1000 0.022 Uiso 1 1 calc R
C10 C 0.2957(2) 0.52794(9) 0.07915(4) 0.0189(4) Uani 1 1 d .
H10A H 0.2643 0.4853 0.0706 0.023 Uiso 1 1 calc R
H10B H 0.3967 0.5230 0.0874 0.023 Uiso 1 1 calc R
C11 C 0.3208(2) 0.64354(9) 0.14693(4) 0.0194(4) Uani 1 1 d .
H11A H 0.2965 0.6070 0.1614 0.023 Uiso 1 1 calc R
C12 C 0.3007(3) 0.70780(10) 0.16455(5) 0.0291(5) Uani 1 1 d .
H12A H 0.3765 0.7115 0.1806 0.044 Uiso 1 1 calc R
H12B H 0.2032 0.7086 0.1742 0.044 Uiso 1 1 calc R
H12C H 0.3097 0.7445 0.1501 0.044 Uiso 1 1 calc R
C13 C 0.4797(2) 0.63518(12) 0.13670(5) 0.0278(4) Uani 1 1 d .
H13A H 0.5445 0.6382 0.1548 0.042 Uiso 1 1 calc R
H13B H 0.5052 0.6696 0.1219 0.042 Uiso 1 1 calc R
H13C H 0.4918 0.5924 0.1269 0.042 Uiso 1 1 calc R
C14 C 0.0120(2) 0.65486(10) 0.12954(4) 0.0206(4) Uani 1 1 d .
H14A H 0.0163 0.6999 0.1384 0.025 Uiso 1 1 calc R
C15 C -0.0330(3) 0.60896(11) 0.15617(5) 0.0298(5) Uani 1 1 d .
H15A H -0.1294 0.6221 0.1642 0.045 Uiso 1 1 calc R
H15B H 0.0402 0.6116 0.1728 0.045 Uiso 1 1 calc R
H15C H -0.0383 0.5640 0.1485 0.045 Uiso 1 1 calc R
C16 C -0.1055(2) 0.65586(11) 0.10402(5) 0.0282(4) Uani 1 1 d .
H16A H -0.1975 0.6733 0.1124 0.042 Uiso 1 1 calc R
H16B H -0.1219 0.6114 0.0964 0.042 Uiso 1 1 calc R
H16C H -0.0720 0.6835 0.0869 0.042 Uiso 1 1 calc R
C17 C 0.4761(2) 0.58225(9) 0.02859(4) 0.0177(3) Uani 1 1 d .
H17A H 0.4712 0.6097 0.0094 0.021 Uiso 1 1 calc R
C18 C 0.5158(3) 0.51302(10) 0.01817(5) 0.0279(5) Uani 1 1 d .
H18A H 0.6130 0.5134 0.0083 0.042 Uiso 1 1 calc R
H18B H 0.4422 0.4974 0.0033 0.042 Uiso 1 1 calc R
H18C H 0.5177 0.4840 0.0362 0.042 Uiso 1 1 calc R
C19 C 0.5972(2) 0.61158(11) 0.04907(5) 0.0255(4) Uani 1 1 d .
H19A H 0.6907 0.6112 0.0378 0.038 Uiso 1 1 calc R
H19B H 0.6067 0.5857 0.0681 0.038 Uiso 1 1 calc R
H19C H 0.5713 0.6566 0.0544 0.038 Uiso 1 1 calc R
C20 C 0.1632(2) 0.55690(10) 0.01926(4) 0.0208(4) Uani 1 1 d .
H20A H 0.1963 0.5122 0.0132 0.025 Uiso 1 1 calc R
C21 C 0.1615(3) 0.59965(12) -0.00977(5) 0.0293(5) Uani 1 1 d .
H21A H 0.0914 0.5817 -0.0248 0.044 Uiso 1 1 calc R
H21B H 0.2600 0.6005 -0.0190 0.044 Uiso 1 1 calc R
H21C H 0.1320 0.6441 -0.0042 0.044 Uiso 1 1 calc R
C22 C 0.0085(2) 0.55160(12) 0.03286(5) 0.0307(5) Uani 1 1 d .
H22A H -0.0600 0.5372 0.0167 0.046 Uiso 1 1 calc R
H22B H -0.0224 0.5943 0.0407 0.046 Uiso 1 1 calc R
H22C H 0.0086 0.5199 0.0499 0.046 Uiso 1 1 calc R
Ni2 Ni 0.76705(2) 0.808882(10) 0.266207(5) 0.01272(4) Uani 1 1 d .
P3 P 0.83890(5) 0.84844(2) 0.221301(10) 0.01336(8) Uani 1 1 d .
P4 P 0.73605(5) 0.90445(2) 0.284675(10) 0.01258(8) Uani 1 1 d .
N2 N 0.74639(17) 0.71777(7) 0.27245(3) 0.0155(3) Uani 1 1 d .
C23 C 0.7184(2) 0.74857(8) 0.29615(4) 0.0192(4) Uani 1 1 d .
C24 C 0.6684(3) 0.73545(10) 0.32854(5) 0.0335(5) Uani 1 1 d .
H24A H 0.6451 0.6890 0.3308 0.050 Uiso 1 1 calc R
H24B H 0.5805 0.7615 0.3330 0.050 Uiso 1 1 calc R
H24C H 0.7468 0.7472 0.3431 0.050 Uiso 1 1 calc R
B2 B 0.7473(2) 0.64582(9) 0.25758(5) 0.0160(4) Uani 1 1 d .
C25 C 0.7197(2) 0.59466(8) 0.28616(4) 0.0179(3) Uani 1 1 d .
H25A H 0.8010 0.5989 0.3013 0.021 Uiso 1 1 calc R
H25B H 0.6271 0.6065 0.2969 0.021 Uiso 1 1 calc R
C26 C 0.7100(3) 0.52348(9) 0.27547(5) 0.0270(4) Uani 1 1 d .
H26A H 0.6953 0.4951 0.2935 0.041 Uiso 1 1 calc R
H26B H 0.8015 0.5113 0.2649 0.041 Uiso 1 1 calc R
H26C H 0.6271 0.5185 0.2611 0.041 Uiso 1 1 calc R
C27 C 0.9059(2) 0.63719(10) 0.24093(5) 0.0256(4) Uani 1 1 d .
H27A H 0.9039 0.5967 0.2284 0.031 Uiso 1 1 calc R
H27B H 0.9207 0.6742 0.2265 0.031 Uiso 1 1 calc R
C28 C 1.0373(2) 0.63399(12) 0.26281(7) 0.0430(6) Uani 1 1 d .
H28A H 1.1286 0.6358 0.2508 0.065 Uiso 1 1 calc R
H28B H 1.0340 0.5931 0.2746 0.065 Uiso 1 1 calc R
H28C H 1.0338 0.6710 0.2772 0.065 Uiso 1 1 calc R
C29 C 0.6155(2) 0.64604(11) 0.23214(5) 0.0310(5) Uani 1 1 d .
H29A H 0.6322 0.6831 0.2178 0.037 Uiso 1 1 calc R
H29B H 0.6230 0.6055 0.2198 0.037 Uiso 1 1 calc R
C30 C 0.4586(3) 0.65109(16) 0.24459(7) 0.0516(8) Uani 1 1 d .
H30A H 0.3892 0.6521 0.2272 0.077 Uiso 1 1 calc R
H30B H 0.4484 0.6912 0.2568 0.077 Uiso 1 1 calc R
H30C H 0.4374 0.6132 0.2577 0.077 Uiso 1 1 calc R
C31 C 0.8550(2) 0.93799(8) 0.22750(4) 0.0160(3) Uani 1 1 d .
H31A H 0.9565 0.9484 0.2342 0.019 Uiso 1 1 calc R
H31B H 0.8366 0.9608 0.2077 0.019 Uiso 1 1 calc R
C32 C 0.7455(2) 0.96307(8) 0.25210(4) 0.0163(3) Uani 1 1 d .
H32A H 0.6468 0.9682 0.2427 0.020 Uiso 1 1 calc R
H32B H 0.7779 1.0062 0.2598 0.020 Uiso 1 1 calc R
C33 C 1.0244(2) 0.82261(9) 0.20842(4) 0.0177(3) Uani 1 1 d .
H33A H 1.0141 0.7773 0.2001 0.021 Uiso 1 1 calc R
C34 C 1.0901(2) 0.86401(10) 0.18235(4) 0.0233(4) Uani 1 1 d .
H34A H 1.1839 0.8450 0.1757 0.035 Uiso 1 1 calc R
H34B H 1.1066 0.9086 0.1899 0.035 Uiso 1 1 calc R
H34C H 1.0219 0.8650 0.1648 0.035 Uiso 1 1 calc R
C35 C 1.1298(2) 0.81866(10) 0.23592(5) 0.0260(4) Uani 1 1 d .
H35A H 1.2230 0.7992 0.2292 0.039 Uiso 1 1 calc R
H35B H 1.0861 0.7916 0.2522 0.039 Uiso 1 1 calc R
H35C H 1.1479 0.8626 0.2440 0.039 Uiso 1 1 calc R
C36 C 0.7257(2) 0.84501(9) 0.18543(4) 0.0195(3) Uani 1 1 d .
H36A H 0.7609 0.8805 0.1713 0.023 Uiso 1 1 calc R
C37 C 0.5650(3) 0.85884(13) 0.19295(5) 0.0370(6) Uani 1 1 d .
H37A H 0.5068 0.8575 0.1738 0.056 Uiso 1 1 calc R
H37B H 0.5564 0.9022 0.2024 0.056 Uiso 1 1 calc R
H37C H 0.5283 0.8258 0.2074 0.056 Uiso 1 1 calc R
C38 C 0.7416(3) 0.78015(10) 0.16798(5) 0.0261(4) Uani 1 1 d .
H38A H 0.6699 0.7785 0.1510 0.039 Uiso 1 1 calc R
H38B H 0.7237 0.7438 0.1823 0.039 Uiso 1 1 calc R
H38C H 0.8413 0.7767 0.1595 0.039 Uiso 1 1 calc R
C39 C 0.8634(2) 0.93905(9) 0.31386(4) 0.0174(3) Uani 1 1 d .
H39A H 0.8303 0.9844 0.3189 0.021 Uiso 1 1 calc R
C40 C 0.8597(2) 0.89881(11) 0.34352(4) 0.0268(4) Uani 1 1 d .
H40A H 0.9262 0.9182 0.3588 0.040 Uiso 1 1 calc R
H40B H 0.8912 0.8541 0.3390 0.040 Uiso 1 1 calc R
H40C H 0.7593 0.8983 0.3518 0.040 Uiso 1 1 calc R
C41 C 1.0211(2) 0.94258(10) 0.30137(5) 0.0240(4) Uani 1 1 d .
H41A H 1.0870 0.9583 0.3177 0.036 Uiso 1 1 calc R
H41B H 1.0246 0.9726 0.2837 0.036 Uiso 1 1 calc R
H41C H 1.0526 0.8991 0.2947 0.036 Uiso 1 1 calc R
C42 C 0.55263(19) 0.91552(9) 0.30253(4) 0.0163(3) Uani 1 1 d .
H42A H 0.5524 0.8891 0.3220 0.020 Uiso 1 1 calc R
C43 C 0.5164(2) 0.98563(10) 0.31189(5) 0.0250(4) Uani 1 1 d .
H43A H 0.4151 0.9877 0.3196 0.038 Uiso 1 1 calc R
H43B H 0.5267 1.0143 0.2938 0.038 Uiso 1 1 calc R
H43C H 0.5842 0.9998 0.3282 0.038 Uiso 1 1 calc R
C44 C 0.4333(2) 0.88640(10) 0.28155(5) 0.0220(4) Uani 1 1 d .
H44A H 0.3380 0.8885 0.2921 0.033 Uiso 1 1 calc R
H44B H 0.4574 0.8408 0.2769 0.033 Uiso 1 1 calc R
H44C H 0.4284 0.9113 0.2622 0.033 Uiso 1 1 calc R
Ni3 Ni 0.25870(2) 0.681378(10) 0.400158(5) 0.01377(5) Uani 1 1 d .
P5 P 0.31301(5) 0.63876(2) 0.445657(10) 0.01583(9) Uani 1 1 d .
P6 P 0.20518(5) 0.58758(2) 0.381519(10) 0.01456(8) Uani 1 1 d .
N3 N 0.26260(17) 0.77298(7) 0.39391(3) 0.0156(3) Uani 1 1 d .
C45 C 0.2325(2) 0.74358(8) 0.36987(4) 0.0177(3) Uani 1 1 d .
C46 C 0.1934(3) 0.75983(10) 0.33710(5) 0.0301(5) Uani 1 1 d .
H46A H 0.1939 0.8073 0.3344 0.045 Uiso 1 1 calc R
H46B H 0.0952 0.7428 0.3324 0.045 Uiso 1 1 calc R
H46C H 0.2654 0.7400 0.3231 0.045 Uiso 1 1 calc R
B3 B 0.2844(2) 0.84410(9) 0.40920(5) 0.0161(4) Uani 1 1 d .
C47 C 0.2741(2) 0.89696(8) 0.38090(4) 0.0182(3) Uani 1 1 d .
H47A H 0.3534 0.8877 0.3658 0.022 Uiso 1 1 calc R
H47B H 0.1789 0.8913 0.3701 0.022 Uiso 1 1 calc R
C48 C 0.2876(3) 0.96779(9) 0.39173(5) 0.0289(5) Uani 1 1 d .
H48A H 0.2790 0.9970 0.3738 0.043 Uiso 1 1 calc R
H48B H 0.3834 0.9743 0.4017 0.043 Uiso 1 1 calc R
H48C H 0.2090 0.9775 0.4066 0.043 Uiso 1 1 calc R
C49 C 0.4440(2) 0.84179(10) 0.42654(5) 0.0230(4) Uani 1 1 d .
H49A H 0.4544 0.8817 0.4393 0.028 Uiso 1 1 calc R
H49B H 0.4449 0.8040 0.4408 0.028 Uiso 1 1 calc R
C50 C 0.5781(2) 0.83668(14) 0.40519(6) 0.0394(6) Uani 1 1 d .
H50A H 0.6679 0.8351 0.4177 0.059 Uiso 1 1 calc R
H50B H 0.5814 0.8748 0.3915 0.059 Uiso 1 1 calc R
H50C H 0.5707 0.7969 0.3927 0.059 Uiso 1 1 calc R
C51 C 0.1550(2) 0.85268(10) 0.43488(4) 0.0213(4) Uani 1 1 d .
H51A H 0.1632 0.8162 0.4498 0.026 Uiso 1 1 calc R
H51B H 0.1743 0.8935 0.4465 0.026 Uiso 1 1 calc R
C52 C -0.0033(2) 0.85493(14) 0.42323(5) 0.0370(6) Uani 1 1 d .
H52A H -0.0704 0.8585 0.4409 0.055 Uiso 1 1 calc R
H52B H -0.0251 0.8149 0.4117 0.055 Uiso 1 1 calc R
H52C H -0.0161 0.8928 0.4096 0.055 Uiso 1 1 calc R
C53 C 0.3073(2) 0.54897(9) 0.43942(4) 0.0196(4) Uani 1 1 d .
H53A H 0.4063 0.5336 0.4333 0.023 Uiso 1 1 calc R
H53B H 0.2808 0.5272 0.4591 0.023 Uiso 1 1 calc R
C54 C 0.1959(2) 0.52960(8) 0.41431(4) 0.0179(3) Uani 1 1 d .
H54A H 0.0954 0.5297 0.4232 0.022 Uiso 1 1 calc R
H54B H 0.2178 0.4849 0.4069 0.022 Uiso 1 1 calc R
C55 C 0.5014(2) 0.65282(10) 0.46036(5) 0.0224(4) Uani 1 1 d .
H55A H 0.5027 0.6977 0.4695 0.027 Uiso 1 1 calc R
C56 C 0.6121(2) 0.65276(11) 0.43365(5) 0.0279(4) Uani 1 1 d .
H56A H 0.7094 0.6652 0.4415 0.042 Uiso 1 1 calc R
H56B H 0.5807 0.6841 0.4178 0.042 Uiso 1 1 calc R
H56C H 0.6173 0.6090 0.4246 0.042 Uiso 1 1 calc R
C57 C 0.5483(2) 0.60572(12) 0.48611(5) 0.0293(5) Uani 1 1 d .
H57A H 0.6457 0.6182 0.4938 0.044 Uiso 1 1 calc R
H57B H 0.5522 0.5612 0.4779 0.044 Uiso 1 1 calc R
H57C H 0.4769 0.6076 0.5031 0.044 Uiso 1 1 calc R
C58 C 0.1960(2) 0.64887(9) 0.48080(4) 0.0209(4) Uani 1 1 d .
H58A H 0.2141 0.6103 0.4945 0.025 Uiso 1 1 calc R
C59 C 0.2335(3) 0.71016(10) 0.49964(5) 0.0286(5) Uani 1 1 d .
H59A H 0.1675 0.7132 0.5175 0.043 Uiso 1 1 calc R
H59B H 0.2214 0.7489 0.4866 0.043 Uiso 1 1 calc R
H59C H 0.3356 0.7075 0.5068 0.043 Uiso 1 1 calc R
C60 C 0.0329(2) 0.64827(13) 0.47217(5) 0.0321(5) Uani 1 1 d .
H60A H -0.0266 0.6534 0.4909 0.048 Uiso 1 1 calc R
H60B H 0.0086 0.6067 0.4621 0.048 Uiso 1 1 calc R
H60C H 0.0122 0.6843 0.4579 0.048 Uiso 1 1 calc R
C61 C 0.3236(2) 0.54515(9) 0.35296(4) 0.0202(4) Uani 1 1 d .
H61A H 0.2825 0.5004 0.3496 0.024 Uiso 1 1 calc R
C62 C 0.3234(2) 0.58043(11) 0.32185(4) 0.0257(4) Uani 1 1 d .
H62A H 0.3831 0.5559 0.3070 0.039 Uiso 1 1 calc R
H62B H 0.3646 0.6243 0.3245 0.039 Uiso 1 1 calc R
H62C H 0.2222 0.5838 0.3141 0.039 Uiso 1 1 calc R
C63 C 0.4812(2) 0.53791(12) 0.36501(5) 0.0292(5) Uani 1 1 d .
H63A H 0.5429 0.5186 0.3488 0.044 Uiso 1 1 calc R
H63B H 0.4815 0.5096 0.3833 0.044 Uiso 1 1 calc R
H63C H 0.5200 0.5810 0.3706 0.044 Uiso 1 1 calc R
C64 C 0.0200(2) 0.58522(9) 0.36348(4) 0.0181(3) Uani 1 1 d .
H64A H 0.0260 0.6114 0.3440 0.022 Uiso 1 1 calc R
C65 C -0.0326(2) 0.51739(10) 0.35433(5) 0.0241(4) Uani 1 1 d .
H65A H -0.1306 0.5205 0.3450 0.036 Uiso 1 1 calc R
H65B H -0.0371 0.4896 0.3728 0.036 Uiso 1 1 calc R
H65C H 0.0361 0.4984 0.3393 0.036 Uiso 1 1 calc R
C66 C -0.0918(2) 0.61948(10) 0.38452(5) 0.0246(4) Uani 1 1 d .
H66A H -0.1860 0.6235 0.3736 0.037 Uiso 1 1 calc R
H66B H -0.0553 0.6630 0.3899 0.037 Uiso 1 1 calc R
H66C H -0.1056 0.5938 0.4035 0.037 Uiso 1 1 calc R

loop_
_atom_site_aniso_label
_atom_site_aniso_U_11
_atom_site_aniso_U_22
_atom_site_aniso_U_33
_atom_site_aniso_U_23
_atom_site_aniso_U_13
_atom_site_aniso_U_12
Ni1 0.01757(10) 0.01243(9) 0.01134(10) -0.00002(7) 0.00105(8) 0.00142(8)
P1 0.0195(2) 0.01557(19) 0.01173(19) 0.00048(16) 0.00113(17) 0.00063(17)
P2 0.0168(2) 0.01371(19) 0.0133(2) -0.00119(15) 0.00008(16) 0.00123(17)
N1 0.0192(7) 0.0134(6) 0.0173(7) 0.0003(5) 0.0021(6) 0.0001(6)
C1 0.0219(9) 0.0164(8) 0.0171(8) 0.0028(6) 0.0038(7) 0.0014(7)
C2 0.0533(15) 0.0228(10) 0.0171(10) 0.0002(7) 0.0084(10) -0.0012(10)
B1 0.0198(9) 0.0124(8) 0.0150(9) -0.0013(6) 0.0021(7) 0.0015(7)
C3 0.0240(9) 0.0158(7) 0.0167(8) -0.0014(6) -0.0007(7) 0.0020(7)
C4 0.0392(12) 0.0171(8) 0.0232(9) 0.0020(7) -0.0003(9) 0.0042(8)
C5 0.0263(9) 0.0216(9) 0.0162(9) 0.0024(7) -0.0027(7) -0.0043(7)
C6 0.0257(11) 0.0401(13) 0.0326(12) -0.0013(10) -0.0069(9) -0.0038(9)
C7 0.0226(9) 0.0195(9) 0.0207(9) -0.0032(7) 0.0042(7) 0.0024(7)
C8 0.0198(10) 0.0476(14) 0.0406(14) -0.0016(11) -0.0010(9) 0.0018(9)
C9 0.0244(9) 0.0157(8) 0.0161(8) 0.0025(6) 0.0028(7) -0.0023(7)
C10 0.0235(9) 0.0152(8) 0.0180(8) 0.0005(6) 0.0011(7) 0.0002(7)
C11 0.0259(9) 0.0185(8) 0.0138(8) 0.0018(6) -0.0028(7) -0.0015(7)
C12 0.0479(13) 0.0199(9) 0.0196(9) -0.0024(7) -0.0028(9) -0.0001(9)
C13 0.0251(10) 0.0372(12) 0.0211(10) -0.0028(9) -0.0057(8) -0.0029(9)
C14 0.0211(9) 0.0241(9) 0.0167(9) 0.0012(7) 0.0037(7) 0.0014(7)
C15 0.0314(11) 0.0358(12) 0.0222(10) 0.0062(9) 0.0118(9) 0.0013(9)
C16 0.0219(9) 0.0360(11) 0.0266(11) 0.0003(9) 0.0028(8) 0.0026(8)
C17 0.0186(8) 0.0184(8) 0.0161(8) 0.0011(7) 0.0015(7) 0.0025(7)
C18 0.0322(11) 0.0215(10) 0.0299(11) -0.0031(8) 0.0094(9) 0.0070(8)
C19 0.0209(9) 0.0302(10) 0.0255(10) -0.0007(8) 0.0019(8) 0.0003(8)
C20 0.0212(9) 0.0229(9) 0.0182(9) -0.0055(7) -0.0023(7) -0.0002(7)
C21 0.0292(11) 0.0381(12) 0.0205(10) 0.0001(9) -0.0071(8) -0.0017(9)
C22 0.0233(10) 0.0428(13) 0.0259(11) -0.0083(10) -0.0004(8) -0.0065(9)
Ni2 0.01623(10) 0.00993(8) 0.01199(9) 0.00041(7) 0.00143(8) 0.00065(7)
P3 0.0159(2) 0.01292(19) 0.01129(19) 0.00030(15) 0.00158(15) 0.00016(15)
P4 0.01432(19) 0.01181(17) 0.01160(18) -0.00019(14) 0.00043(15) 0.00171(16)
N2 0.0182(7) 0.0127(6) 0.0155(7) 0.0022(5) 0.0022(6) -0.0006(5)
C23 0.0264(10) 0.0140(7) 0.0173(8) 0.0018(6) 0.0043(7) 0.0004(7)
C24 0.0618(16) 0.0205(9) 0.0181(9) 0.0020(7) 0.0149(10) -0.0019(10)
B2 0.0214(9) 0.0122(7) 0.0144(8) -0.0004(6) -0.0006(7) -0.0029(7)
C25 0.0199(8) 0.0149(7) 0.0188(8) 0.0025(6) -0.0011(7) -0.0003(7)
C26 0.0355(11) 0.0139(8) 0.0317(11) 0.0018(7) 0.0004(9) -0.0014(8)
C27 0.0328(11) 0.0167(8) 0.0274(11) -0.0037(8) 0.0132(8) -0.0008(8)
C28 0.0197(10) 0.0388(13) 0.0705(19) 0.0038(13) 0.0090(11) 0.0034(9)
C29 0.0376(12) 0.0308(11) 0.0246(10) 0.0109(9) -0.0140(9) -0.0159(9)
C30 0.0263(12) 0.071(2) 0.0572(17) 0.0369(15) -0.0172(11) -0.0144(13)
C31 0.0195(8) 0.0143(7) 0.0143(8) 0.0002(6) 0.0018(6) -0.0009(6)
C32 0.0210(8) 0.0133(7) 0.0147(8) 0.0017(6) 0.0012(7) 0.0010(7)
C33 0.0203(8) 0.0168(8) 0.0160(8) 0.0003(7) 0.0039(6) 0.0012(7)
C34 0.0263(10) 0.0229(9) 0.0208(9) 0.0008(8) 0.0087(7) -0.0011(8)
C35 0.0185(8) 0.0344(11) 0.0251(10) 0.0011(9) -0.0006(8) 0.0049(8)
C36 0.0238(9) 0.0202(8) 0.0145(8) -0.0010(6) -0.0023(7) 0.0011(7)
C37 0.0293(11) 0.0544(15) 0.0274(11) -0.0150(11) -0.0079(9) 0.0089(11)
C38 0.0364(12) 0.0254(9) 0.0166(9) -0.0049(7) -0.0025(8) -0.0030(9)
C39 0.0183(8) 0.0207(8) 0.0133(8) -0.0042(6) -0.0018(6) 0.0012(7)
C40 0.0260(10) 0.0391(12) 0.0152(9) 0.0011(8) -0.0021(7) 0.0017(9)
C41 0.0190(9) 0.0311(11) 0.0221(10) -0.0037(8) -0.0008(7) -0.0016(8)
C42 0.0150(8) 0.0164(8) 0.0177(8) -0.0007(7) 0.0031(6) 0.0026(6)
C43 0.0229(10) 0.0217(9) 0.0305(11) -0.0067(8) 0.0037(8) 0.0038(8)
C44 0.0173(8) 0.0245(9) 0.0243(10) -0.0013(8) -0.0007(7) -0.0005(7)
Ni3 0.01712(10) 0.01226(9) 0.01194(10) 0.00020(7) -0.00091(8) -0.00259(8)
P5 0.0182(2) 0.0167(2) 0.0126(2) 0.00009(16) -0.00088(16) 0.00018(17)
P6 0.0181(2) 0.01316(18) 0.0124(2) -0.00051(15) 0.00014(16) -0.00197(17)
N3 0.0178(7) 0.0147(6) 0.0142(7) 0.0016(5) -0.0014(6) -0.0021(6)
C45 0.0246(9) 0.0150(7) 0.0134(8) 0.0015(6) -0.0015(7) -0.0007(7)
C46 0.0540(14) 0.0200(9) 0.0162(9) 0.0006(7) -0.0110(9) -0.0001(9)
B3 0.0197(9) 0.0132(8) 0.0154(9) -0.0017(7) -0.0001(7) -0.0015(7)
C47 0.0222(9) 0.0149(7) 0.0176(8) 0.0001(6) 0.0045(7) -0.0010(7)
C48 0.0360(12) 0.0168(8) 0.0338(12) -0.0008(8) 0.0058(10) -0.0036(8)
C49 0.0224(9) 0.0207(9) 0.0258(10) -0.0061(8) -0.0046(8) 0.0001(7)
C50 0.0185(10) 0.0529(16) 0.0469(15) -0.0046(12) 0.0013(10) -0.0017(10)
C51 0.0237(9) 0.0233(9) 0.0169(8) 0.0012(7) 0.0011(7) 0.0023(7)
C52 0.0218(10) 0.0629(17) 0.0261(11) 0.0040(11) 0.0057(8) 0.0041(11)
C53 0.0234(9) 0.0172(8) 0.0181(8) 0.0014(6) -0.0023(7) 0.0000(7)
C54 0.0225(9) 0.0146(7) 0.0167(8) 0.0011(6) -0.0014(7) -0.0034(7)
C55 0.0222(9) 0.0240(9) 0.0210(9) -0.0027(8) -0.0046(7) 0.0002(7)
C56 0.0188(9) 0.0370(12) 0.0280(11) -0.0013(9) -0.0008(8) -0.0013(8)
C57 0.0277(11) 0.0398(13) 0.0203(10) -0.0016(9) -0.0071(8) 0.0052(9)
C58 0.0247(9) 0.0232(9) 0.0148(8) 0.0009(7) 0.0032(7) 0.0031(7)
C59 0.0418(13) 0.0261(9) 0.0177(9) -0.0023(7) 0.0018(9) 0.0089(9)
C60 0.0242(10) 0.0441(13) 0.0280(11) -0.0003(10) 0.0058(8) 0.0036(9)
C61 0.0240(9) 0.0185(8) 0.0183(8) -0.0042(7) 0.0043(7) -0.0025(7)
C62 0.0255(10) 0.0364(11) 0.0153(8) -0.0012(8) 0.0041(7) -0.0019(8)
C63 0.0249(10) 0.0400(12) 0.0229(10) -0.0019(9) 0.0034(8) 0.0086(9)
C64 0.0209(8) 0.0178(8) 0.0155(8) 0.0007(7) -0.0018(7) -0.0045(7)
C65 0.0266(10) 0.0235(9) 0.0222(10) -0.0022(8) -0.0027(8) -0.0072(8)
C66 0.0199(9) 0.0257(10) 0.0282(10) -0.0011(8) 0.0002(8) 0.0001(8)

loop_
_atom_type_symbol
_atom_type_description
_atom_type_scat_dispersion_real
_atom_type_scat_dispersion_imag
_atom_type_scat_source
C C 0.0033 0.0016 'International Tables Vol C Tables 4.2.6.8 and 6.1.1.4'
H H 0.0000 0.0000 'International Tables Vol C Tables 4.2.6.8 and 6.1.1.4'
B B 0.0013 0.0007 'International Tables Vol C Tables 4.2.6.8 and 6.1.1.4'
N N 0.0061 0.0033 'International Tables Vol C Tables 4.2.6.8 and 6.1.1.4'
P P 0.1023 0.0942 'International Tables Vol C Tables 4.2.6.8 and 6.1.1.4'
Ni Ni 0.3393 1.1124 'International Tables Vol C Tables 4.2.6.8 and 6.1.1.4'

loop_
_geom_angle_atom_site_label_1
_geom_angle_atom_site_label_2
_geom_angle_atom_site_label_3
_geom_angle
C1 Ni1 N1 38.42(7)
C1 Ni1 P2 108.53(6)
N1 Ni1 P2 146.88(5)
C1 Ni1 P1 160.01(6)
N1 Ni1 P1 121.59(5)
P2 Ni1 P1 91.43(2)
C14 P1 C9 103.79(9)
C14 P1 C11 103.71(9)
C9 P1 C11 102.48(9)
C14 P1 Ni1 118.64(6)
C9 P1 Ni1 105.71(6)
C11 P1 Ni1 120.23(6)
C10 P2 C17 105.72(9)
C10 P2 C20 103.77(9)
C17 P2 C20 103.96(9)
C10 P2 Ni1 108.15(6)
C17 P2 Ni1 114.45(6)
C20 P2 Ni1 119.52(7)
C1 N1 B1 143.59(16)
C1 N1 Ni1 68.23(11)
B1 N1 Ni1 148.03(12)
N1 C1 C2 137.99(18)
N1 C1 Ni1 73.35(11)
C2 C1 Ni1 148.66(15)
C1 C2 H2A 109.5
C1 C2 H2B 109.5
H2A C2 H2B 109.5
C1 C2 H2C 109.5
H2A C2 H2C 109.5
H2B C2 H2C 109.5
N1 B1 C7 105.27(14)
N1 B1 C5 107.35(15)
C7 B1 C5 111.29(15)
N1 B1 C3 106.82(14)
C7 B1 C3 113.23(15)
C5 B1 C3 112.34(15)
C4 C3 B1 112.55(15)
C4 C3 H3A 109.1
B1 C3 H3A 109.1
C4 C3 H3B 109.1
B1 C3 H3B 109.1
H3A C3 H3B 107.8
C3 C4 H4A 109.5
C3 C4 H4B 109.5
H4A C4 H4B 109.5
C3 C4 H4C 109.5
H4A C4 H4C 109.5
H4B C4 H4C 109.5
C6 C5 B1 116.91(17)
C6 C5 H5A 108.1
B1 C5 H5A 108.1
C6 C5 H5B 108.1
B1 C5 H5B 108.1
H5A C5 H5B 107.3
C5 C6 H6A 109.5
C5 C6 H6B 109.5
H6A C6 H6B 109.5
C5 C6 H6C 109.5
H6A C6 H6C 109.5
H6B C6 H6C 109.5
C8 C7 B1 115.99(17)
C8 C7 H7A 108.3
B1 C7 H7A 108.3
C8 C7 H7B 108.3
B1 C7 H7B 108.3
H7A C7 H7B 107.4
C7 C8 H8A 109.5
C7 C8 H8B 109.5
H8A C8 H8B 109.5
C7 C8 H8C 109.5
H8A C8 H8C 109.5
H8B C8 H8C 109.5
C10 C9 P1 112.52(12)
C10 C9 H9A 109.1
P1 C9 H9A 109.1
C10 C9 H9B 109.1
P1 C9 H9B 109.1
H9A C9 H9B 107.8
C9 C10 P2 110.42(12)
C9 C10 H10A 109.6
P2 C10 H10A 109.6
C9 C10 H10B 109.6
P2 C10 H10B 109.6
H10A C10 H10B 108.1
C13 C11 C12 110.73(18)
C13 C11 P1 110.34(13)
C12 C11 P1 112.01(14)
C13 C11 H11A 107.9
C12 C11 H11A 107.9
P1 C11 H11A 107.9
C11 C12 H12A 109.5
C11 C12 H12B 109.5
H12A C12 H12B 109.5
C11 C12 H12C 109.5
H12A C12 H12C 109.5
H12B C12 H12C 109.5
C11 C13 H13A 109.5
C11 C13 H13B 109.5
H13A C13 H13B 109.5
C11 C13 H13C 109.5
H13A C13 H13C 109.5
H13B C13 H13C 109.5
C16 C14 C15 111.05(17)
C16 C14 P1 110.69(13)
C15 C14 P1 114.20(14)
C16 C14 H14A 106.8
C15 C14 H14A 106.8
P1 C14 H14A 106.8
C14 C15 H15A 109.5
C14 C15 H15B 109.5
H15A C15 H15B 109.5
C14 C15 H15C 109.5
H15A C15 H15C 109.5
H15B C15 H15C 109.5
C14 C16 H16A 109.5
C14 C16 H16B 109.5
H16A C16 H16B 109.5
C14 C16 H16C 109.5
H16A C16 H16C 109.5
H16B C16 H16C 109.5
C18 C17 C19 111.25(17)
C18 C17 P2 114.83(14)
C19 C17 P2 110.04(13)
C18 C17 H17A 106.7
C19 C17 H17A 106.7
P2 C17 H17A 106.7
C17 C18 H18A 109.5
C17 C18 H18B 109.5
H18A C18 H18B 109.5
C17 C18 H18C 109.5
H18A C18 H18C 109.5
H18B C18 H18C 109.5
C17 C19 H19A 109.5
C17 C19 H19B 109.5
H19A C19 H19B 109.5
C17 C19 H19C 109.5
H19A C19 H19C 109.5
H19B C19 H19C 109.5
C22 C20 C21 110.26(18)
C22 C20 P2 111.44(14)
C21 C20 P2 110.27(14)
C22 C20 H20A 108.3
C21 C20 H20A 108.3
P2 C20 H20A 108.3
C20 C21 H21A 109.5
C20 C21 H21B 109.5
H21A C21 H21B 109.5
C20 C21 H21C 109.5
H21A C21 H21C 109.5
H21B C21 H21C 109.5
C20 C22 H22A 109.5
C20 C22 H22B 109.5
H22A C22 H22B 109.5
C20 C22 H22C 109.5
H22A C22 H22C 109.5
H22B C22 H22C 109.5
C23 Ni2 N2 38.34(7)
C23 Ni2 P4 108.81(6)
N2 Ni2 P4 146.94(5)
C23 Ni2 P3 159.48(6)
N2 Ni2 P3 121.17(5)
P4 Ni2 P3 91.71(2)
C33 P3 C36 104.07(8)
C33 P3 C31 104.68(8)
C36 P3 C31 101.57(8)
C33 P3 Ni2 115.41(6)
C36 P3 Ni2 123.70(6)
C31 P3 Ni2 105.09(6)
C32 P4 C42 106.17(8)
C32 P4 C39 103.81(8)
C42 P4 C39 103.50(8)
C32 P4 Ni2 107.83(6)
C42 P4 Ni2 112.77(6)
C39 P4 Ni2 121.53(6)
C23 N2 B2 143.56(16)
C23 N2 Ni2 68.45(11)
B2 N2 Ni2 147.77(12)
N2 C23 C24 138.53(18)
N2 C23 Ni2 73.21(11)
C24 C23 Ni2 148.21(14)
C23 C24 H24A 109.5
C23 C24 H24B 109.5
H24A C24 H24B 109.5
C23 C24 H24C 109.5
H24A C24 H24C 109.5
H24B C24 H24C 109.5
N2 B2 C27 106.35(14)
N2 B2 C29 105.25(15)
C27 B2 C29 110.94(17)
N2 B2 C25 106.60(14)
C27 B2 C25 113.60(15)
C29 B2 C25 113.39(15)
C26 C25 B2 113.05(15)
C26 C25 H25A 109.0
B2 C25 H25A 109.0
C26 C25 H25B 109.0
B2 C25 H25B 109.0
H25A C25 H25B 107.8
C25 C26 H26A 109.5
C25 C26 H26B 109.5
H26A C26 H26B 109.5
C25 C26 H26C 109.5
H26A C26 H26C 109.5
H26B C26 H26C 109.5
C28 C27 B2 115.31(17)
C28 C27 H27A 108.4
B2 C27 H27A 108.4
C28 C27 H27B 108.4
B2 C27 H27B 108.4
H27A C27 H27B 107.5
C27 C28 H28A 109.5
C27 C28 H28B 109.5
H28A C28 H28B 109.5
C27 C28 H28C 109.5
H28A C28 H28C 109.5
H28B C28 H28C 109.5
C30 C29 B2 116.9(2)
C30 C29 H29A 108.1
B2 C29 H29A 108.1
C30 C29 H29B 108.1
B2 C29 H29B 108.1
H29A C29 H29B 107.3
C29 C30 H30A 109.5
C29 C30 H30B 109.5
H30A C30 H30B 109.5
C29 C30 H30C 109.5
H30A C30 H30C 109.5
H30B C30 H30C 109.5
C32 C31 P3 112.13(12)
C32 C31 H31A 109.2
P3 C31 H31A 109.2
C32 C31 H31B 109.2
P3 C31 H31B 109.2
H31A C31 H31B 107.9
C31 C32 P4 109.63(11)
C31 C32 H32A 109.7
P4 C32 H32A 109.7
C31 C32 H32B 109.7
P4 C32 H32B 109.7
H32A C32 H32B 108.2
C35 C33 C34 110.80(16)
C35 C33 P3 110.69(12)
C34 C33 P3 114.67(13)
C35 C33 H33A 106.7
C34 C33 H33A 106.7
P3 C33 H33A 106.7
C33 C34 H34A 109.5
C33 C34 H34B 109.5
H34A C34 H34B 109.5
C33 C34 H34C 109.5
H34A C34 H34C 109.5
H34B C34 H34C 109.5
C33 C35 H35A 109.5
C33 C35 H35B 109.5
H35A C35 H35B 109.5
C33 C35 H35C 109.5
H35A C35 H35C 109.5
H35B C35 H35C 109.5
C37 C36 C38 110.83(18)
C37 C36 P3 110.27(14)
C38 C36 P3 112.91(13)
C37 C36 H36A 107.5
C38 C36 H36A 107.5
P3 C36 H36A 107.5
C36 C37 H37A 109.5
C36 C37 H37B 109.5
H37A C37 H37B 109.5
C36 C37 H37C 109.5
H37A C37 H37C 109.5
H37B C37 H37C 109.5
C36 C38 H38A 109.5
C36 C38 H38B 109.5
H38A C38 H38B 109.5
C36 C38 H38C 109.5
H38A C38 H38C 109.5
H38B C38 H38C 109.5
C40 C39 C41 109.98(16)
C40 C39 P4 110.50(14)
C41 C39 P4 111.34(13)
C40 C39 H39A 108.3
C41 C39 H39A 108.3
P4 C39 H39A 108.3
C39 C40 H40A 109.5
C39 C40 H40B 109.5
H40A C40 H40B 109.5
C39 C40 H40C 109.5
H40A C40 H40C 109.5
H40B C40 H40C 109.5
C39 C41 H41A 109.5
C39 C41 H41B 109.5
H41A C41 H41B 109.5
C39 C41 H41C 109.5
H41A C41 H41C 109.5
H41B C41 H41C 109.5
C43 C42 C44 111.68(16)
C43 C42 P4 114.78(13)
C44 C42 P4 110.10(13)
C43 C42 H42A 106.6
C44 C42 H42A 106.6
P4 C42 H42A 106.6
C42 C43 H43A 109.5
C42 C43 H43B 109.5
H43A C43 H43B 109.5
C42 C43 H43C 109.5
H43A C43 H43C 109.5
H43B C43 H43C 109.5
C42 C44 H44A 109.5
C42 C44 H44B 109.5
H44A C44 H44B 109.5
C42 C44 H44C 109.5
H44A C44 H44C 109.5
H44B C44 H44C 109.5
C45 Ni3 N3 38.40(7)
C45 Ni3 P6 109.02(6)
N3 Ni3 P6 147.13(5)
C45 Ni3 P5 159.28(6)
N3 Ni3 P5 120.96(5)
P6 Ni3 P5 91.71(2)
C55 P5 C53 103.27(9)
C55 P5 C58 103.45(9)
C53 P5 C58 102.21(9)
C55 P5 Ni3 116.82(7)
C53 P5 Ni3 104.87(6)
C58 P5 Ni3 123.54(7)
C54 P6 C61 103.52(9)
C54 P6 C64 105.24(9)
C61 P6 C64 103.65(9)
C54 P6 Ni3 107.45(6)
C61 P6 Ni3 122.65(6)
C64 P6 Ni3 112.79(6)
C45 N3 B3 144.59(16)
C45 N3 Ni3 68.35(10)
B3 N3 Ni3 147.03(12)
N3 C45 C46 137.82(17)
N3 C45 Ni3 73.26(11)
C46 C45 Ni3 148.86(14)
C45 C46 H46A 109.5
C45 C46 H46B 109.5
H46A C46 H46B 109.5
C45 C46 H46C 109.5
H46A C46 H46C 109.5
H46B C46 H46C 109.5
N3 B3 C51 106.71(15)
N3 B3 C49 105.69(14)
C51 B3 C49 109.51(15)
N3 B3 C47 106.65(14)
C51 B3 C47 113.33(15)
C49 B3 C47 114.34(16)
C48 C47 B3 113.32(16)
C48 C47 H47A 108.9
B3 C47 H47A 108.9
C48 C47 H47B 108.9
B3 C47 H47B 108.9
H47A C47 H47B 107.7
C47 C48 H48A 109.5
C47 C48 H48B 109.5
H48A C48 H48B 109.5
C47 C48 H48C 109.5
H48A C48 H48C 109.5
H48B C48 H48C 109.5
C50 C49 B3 115.70(17)
C50 C49 H49A 108.4
B3 C49 H49A 108.4
C50 C49 H49B 108.4
B3 C49 H49B 108.4
H49A C49 H49B 107.4
C49 C50 H50A 109.5
C49 C50 H50B 109.5
H50A C50 H50B 109.5
C49 C50 H50C 109.5
H50A C50 H50C 109.5
H50B C50 H50C 109.5
C52 C51 B3 117.50(16)
C52 C51 H51A 107.9
B3 C51 H51A 107.9
C52 C51 H51B 107.9
B3 C51 H51B 107.9
H51A C51 H51B 107.2
C51 C52 H52A 109.5
C51 C52 H52B 109.5
H52A C52 H52B 109.5
C51 C52 H52C 109.5
H52A C52 H52C 109.5
H52B C52 H52C 109.5
C54 C53 P5 112.11(13)
C54 C53 H53A 109.2
P5 C53 H53A 109.2
C54 C53 H53B 109.2
P5 C53 H53B 109.2
H53A C53 H53B 107.9
C53 C54 P6 110.11(12)
C53 C54 H54A 109.6
P6 C54 H54A 109.6
C53 C54 H54B 109.6
P6 C54 H54B 109.6
H54A C54 H54B 108.2
C56 C55 C57 111.26(17)
C56 C55 P5 110.55(14)
C57 C55 P5 114.10(15)
C56 C55 H55A 106.8
C57 C55 H55A 106.8
P5 C55 H55A 106.8
C55 C56 H56A 109.5
C55 C56 H56B 109.5
H56A C56 H56B 109.5
C55 C56 H56C 109.5
H56A C56 H56C 109.5
H56B C56 H56C 109.5
C55 C57 H57A 109.5
C55 C57 H57B 109.5
H57A C57 H57B 109.5
C55 C57 H57C 109.5
H57A C57 H57C 109.5
H57B C57 H57C 109.5
C60 C58 C59 110.57(18)
C60 C58 P5 110.77(14)
C59 C58 P5 113.25(14)
C60 C58 H58A 107.3
C59 C58 H58A 107.3
P5 C58 H58A 107.3
C58 C59 H59A 109.5
C58 C59 H59B 109.5
H59A C59 H59B 109.5
C58 C59 H59C 109.5
H59A C59 H59C 109.5
H59B C59 H59C 109.5
C58 C60 H60A 109.5
C58 C60 H60B 109.5
H60A C60 H60B 109.5
C58 C60 H60C 109.5
H60A C60 H60C 109.5
H60B C60 H60C 109.5
C62 C61 C63 110.23(17)
C62 C61 P6 111.24(14)
C63 C61 P6 111.30(14)
C62 C61 H61A 108.0
C63 C61 H61A 108.0
P6 C61 H61A 108.0
C61 C62 H62A 109.5
C61 C62 H62B 109.5
H62A C62 H62B 109.5
C61 C62 H62C 109.5
H62A C62 H62C 109.5
H62B C62 H62C 109.5
C61 C63 H63A 109.5
C61 C63 H63B 109.5
H63A C63 H63B 109.5
C61 C63 H63C 109.5
H63A C63 H63C 109.5
H63B C63 H63C 109.5
C65 C64 C66 111.35(16)
C65 C64 P6 114.67(14)
C66 C64 P6 109.95(13)
C65 C64 H64A 106.8
C66 C64 H64A 106.8
P6 C64 H64A 106.8
C64 C65 H65A 109.5
C64 C65 H65B 109.5
H65A C65 H65B 109.5
C64 C65 H65C 109.5
H65A C65 H65C 109.5
H65B C65 H65C 109.5
C64 C66 H66A 109.5
C64 C66 H66B 109.5
H66A C66 H66B 109.5
C64 C66 H66C 109.5
H66A C66 H66C 109.5
H66B C66 H66C 109.5

loop_
_geom_bond_atom_site_label_1
_geom_bond_atom_site_label_2
_geom_bond_distance
Ni1 C1 1.8438(18)
Ni1 N1 1.9021(15)
Ni1 P2 2.1377(6)
Ni1 P1 2.1983(6)
P1 C14 1.846(2)
P1 C9 1.8556(18)
P1 C11 1.8603(19)
P2 C10 1.8456(18)
P2 C17 1.8506(19)
P2 C20 1.8549(19)
N1 C1 1.234(2)
N1 B1 1.610(2)
C1 C2 1.494(3)
C2 H2A 0.9800
C2 H2B 0.9800
C2 H2C 0.9800
B1 C7 1.627(3)
B1 C5 1.632(3)
B1 C3 1.640(3)
C3 C4 1.528(3)
C3 H3A 0.9900
C3 H3B 0.9900
C4 H4A 0.9800
C4 H4B 0.9800
C4 H4C 0.9800
C5 C6 1.526(3)
C5 H5A 0.9900
C5 H5B 0.9900
C6 H6A 0.9800
C6 H6B 0.9800
C6 H6C 0.9800
C7 C8 1.529(3)
C7 H7A 0.9900
C7 H7B 0.9900
C8 H8A 0.9800
C8 H8B 0.9800
C8 H8C 0.9800
C9 C10 1.540(3)
C9 H9A 0.9900
C9 H9B 0.9900
C10 H10A 0.9900
C10 H10B 0.9900
C11 C13 1.520(3)
C11 C12 1.531(3)
C11 H11A 1.0000
C12 H12A 0.9800
C12 H12B 0.9800
C12 H12C 0.9800
C13 H13A 0.9800
C13 H13B 0.9800
C13 H13C 0.9800
C14 C16 1.533(3)
C14 C15 1.540(3)
C14 H14A 1.0000
C15 H15A 0.9800
C15 H15B 0.9800
C15 H15C 0.9800
C16 H16A 0.9800
C16 H16B 0.9800
C16 H16C 0.9800
C17 C18 1.531(3)
C17 C19 1.534(3)
C17 H17A 1.0000
C18 H18A 0.9800
C18 H18B 0.9800
C18 H18C 0.9800
C19 H19A 0.9800
C19 H19B 0.9800
C19 H19C 0.9800
C20 C22 1.527(3)
C20 C21 1.528(3)
C20 H20A 1.0000
C21 H21A 0.9800
C21 H21B 0.9800
C21 H21C 0.9800
C22 H22A 0.9800
C22 H22B 0.9800
C22 H22C 0.9800
Ni2 C23 1.8413(18)
Ni2 N2 1.8953(14)
Ni2 P4 2.1324(5)
Ni2 P3 2.1989(6)
P3 C33 1.8523(18)
P3 C36 1.8592(19)
P3 C31 1.8597(17)
P4 C32 1.8505(17)
P4 C42 1.8505(18)
P4 C39 1.8514(18)
N2 C23 1.228(2)
N2 B2 1.608(2)
C23 C24 1.494(3)
C24 H24A 0.9800
C24 H24B 0.9800
C24 H24C 0.9800
B2 C27 1.620(3)
B2 C29 1.625(3)
B2 C25 1.638(3)
C25 C26 1.532(3)
C25 H25A 0.9900
C25 H25B 0.9900
C26 H26A 0.9800
C26 H26B 0.9800
C26 H26C 0.9800
C27 C28 1.523(3)
C27 H27A 0.9900
C27 H27B 0.9900
C28 H28A 0.9800
C28 H28B 0.9800
C28 H28C 0.9800
C29 C30 1.527(4)
C29 H29A 0.9900
C29 H29B 0.9900
C30 H30A 0.9800
C30 H30B 0.9800
C30 H30C 0.9800
C31 C32 1.543(2)
C31 H31A 0.9900
C31 H31B 0.9900
C32 H32A 0.9900
C32 H32B 0.9900
C33 C35 1.527(3)
C33 C34 1.530(3)
C33 H33A 1.0000
C34 H34A 0.9800
C34 H34B 0.9800
C34 H34C 0.9800
C35 H35A 0.9800
C35 H35B 0.9800
C35 H35C 0.9800
C36 C37 1.523(3)
C36 C38 1.534(3)
C36 H36A 1.0000
C37 H37A 0.9800
C37 H37B 0.9800
C37 H37C 0.9800
C38 H38A 0.9800
C38 H38B 0.9800
C38 H38C 0.9800
C39 C40 1.522(3)
C39 C41 1.533(3)
C39 H39A 1.0000
C40 H40A 0.9800
C40 H40B 0.9800
C40 H40C 0.9800
C41 H41A 0.9800
C41 H41B 0.9800
C41 H41C 0.9800
C42 C43 1.528(3)
C42 C44 1.533(3)
C42 H42A 1.0000
C43 H43A 0.9800
C43 H43B 0.9800
C43 H43C 0.9800
C44 H44A 0.9800
C44 H44B 0.9800
C44 H44C 0.9800
Ni3 C45 1.8405(18)
Ni3 N3 1.8963(15)
Ni3 P6 2.1391(5)
Ni3 P5 2.2040(6)
P5 C55 1.849(2)
P5 C53 1.8599(18)
P5 C58 1.8635(19)
P6 C54 1.8490(18)
P6 C61 1.8523(19)
P6 C64 1.8554(19)
N3 C45 1.230(2)
N3 B3 1.611(2)
C45 C46 1.495(3)
C46 H46A 0.9800
C46 H46B 0.9800
C46 H46C 0.9800
B3 C51 1.625(3)
B3 C49 1.633(3)
B3 C47 1.635(3)
C47 C48 1.529(3)
C47 H47A 0.9900
C47 H47B 0.9900
C48 H48A 0.9800
C48 H48B 0.9800
C48 H48C 0.9800
C49 C50 1.531(3)
C49 H49A 0.9900
C49 H49B 0.9900
C50 H50A 0.9800
C50 H50B 0.9800
C50 H50C 0.9800
C51 C52 1.525(3)
C51 H51A 0.9900
C51 H51B 0.9900
C52 H52A 0.9800
C52 H52B 0.9800
C52 H52C 0.9800
C53 C54 1.535(3)
C53 H53A 0.9900
C53 H53B 0.9900
C54 H54A 0.9900
C54 H54B 0.9900
C55 C56 1.530(3)
C55 C57 1.532(3)
C55 H55A 1.0000
C56 H56A 0.9800
C56 H56B 0.9800
C56 H56C 0.9800
C57 H57A 0.9800
C57 H57B 0.9800
C57 H57C 0.9800
C58 C60 1.528(3)
C58 C59 1.534(3)
C58 H58A 1.0000
C59 H59A 0.9800
C59 H59B 0.9800
C59 H59C 0.9800
C60 H60A 0.9800
C60 H60B 0.9800
C60 H60C 0.9800
C61 C62 1.524(3)
C61 C63 1.531(3)
C61 H61A 1.0000
C62 H62A 0.9800
C62 H62B 0.9800
C62 H62C 0.9800
C63 H63A 0.9800
C63 H63B 0.9800
C63 H63C 0.9800
C64 C65 1.521(3)
C64 C66 1.532(3)
C64 H64A 1.0000
C65 H65A 0.9800
C65 H65B 0.9800
C65 H65C 0.9800
C66 H66A 0.9800
C66 H66B 0.9800
C66 H66C 0.9800

loop_
_geom_torsion_atom_site_label_1
_geom_torsion_atom_site_label_2
_geom_torsion_atom_site_label_3
_geom_torsion_atom_site_label_4
_geom_torsion
C1 Ni1 P1 C14 60.7(2)
N1 Ni1 P1 C14 59.90(10)
P2 Ni1 P1 C14 -122.71(8)
C1 Ni1 P1 C9 176.6(2)
N1 Ni1 P1 C9 175.73(9)
P2 Ni1 P1 C9 -6.88(7)
C1 Ni1 P1 C11 -68.4(2)
N1 Ni1 P1 C11 -69.21(9)
P2 Ni1 P1 C11 108.19(7)
C1 Ni1 P2 C10 167.51(10)
N1 Ni1 P2 C10 164.69(11)
P1 Ni1 P2 C10 -11.25(7)
C1 Ni1 P2 C17 49.97(10)
N1 Ni1 P2 C17 47.14(11)
P1 Ni1 P2 C17 -128.79(7)
C1 Ni1 P2 C20 -74.23(10)
N1 Ni1 P2 C20 -77.06(12)
P1 Ni1 P2 C20 107.01(8)
P2 Ni1 N1 C1 4.31(17)
P1 Ni1 N1 C1 179.54(11)
C1 Ni1 N1 B1 175.4(3)
P2 Ni1 N1 B1 179.73(18)
P1 Ni1 N1 B1 -5.0(3)
B1 N1 C1 C2 4.7(5)
Ni1 N1 C1 C2 -179.3(3)
B1 N1 C1 Ni1 -175.9(3)
P2 Ni1 C1 N1 -177.52(10)
P1 Ni1 C1 N1 -1.1(3)
N1 Ni1 C1 C2 179.1(4)
P2 Ni1 C1 C2 1.6(3)
P1 Ni1 C1 C2 178.0(2)
C1 N1 B1 C7 125.7(3)
Ni1 N1 B1 C7 -47.1(3)
C1 N1 B1 C5 -115.6(3)
Ni1 N1 B1 C5 71.6(3)
C1 N1 B1 C3 5.1(3)
Ni1 N1 B1 C3 -167.72(18)
N1 B1 C3 C4 178.94(16)
C7 B1 C3 C4 63.5(2)
C5 B1 C3 C4 -63.6(2)
N1 B1 C5 C6 65.0(2)
C7 B1 C5 C6 179.71(18)
C3 B1 C5 C6 -52.1(2)
N1 B1 C7 C8 -66.1(2)
C5 B1 C7 C8 177.87(18)
C3 B1 C7 C8 50.2(2)
C14 P1 C9 C10 153.65(14)
C11 P1 C9 C10 -98.65(15)
Ni1 P1 C9 C10 28.07(15)
P1 C9 C10 P2 -37.99(17)
C17 P2 C10 C9 154.10(13)
C20 P2 C10 C9 -96.81(14)
Ni1 P2 C10 C9 31.08(15)
C14 P1 C11 C13 -175.93(15)
C9 P1 C11 C13 76.30(16)
Ni1 P1 C11 C13 -40.44(16)
C14 P1 C11 C12 -52.07(16)
C9 P1 C11 C12 -159.84(15)
Ni1 P1 C11 C12 83.42(15)
C9 P1 C14 C16 -76.56(15)
C11 P1 C14 C16 176.65(14)
Ni1 P1 C14 C16 40.29(16)
C9 P1 C14 C15 49.63(17)
C11 P1 C14 C15 -57.15(17)
Ni1 P1 C14 C15 166.48(13)
C10 P2 C17 C18 52.08(17)
C20 P2 C17 C18 -56.87(17)
Ni1 P2 C17 C18 171.00(13)
C10 P2 C17 C19 -74.36(15)
C20 P2 C17 C19 176.69(14)
Ni1 P2 C17 C19 44.56(15)
C10 P2 C20 C22 62.78(17)
C17 P2 C20 C22 173.17(16)
Ni1 P2 C20 C22 -57.71(17)
C10 P2 C20 C21 -174.43(14)
C17 P2 C20 C21 -64.04(16)
Ni1 P2 C20 C21 65.08(16)
C23 Ni2 P3 C33 -58.6(2)
N2 Ni2 P3 C33 -61.33(9)
P4 Ni2 P3 C33 122.26(7)
C23 Ni2 P3 C36 71.2(2)
N2 Ni2 P3 C36 68.49(9)
P4 Ni2 P3 C36 -107.92(7)
C23 Ni2 P3 C31 -173.4(2)
N2 Ni2 P3 C31 -176.08(8)
P4 Ni2 P3 C31 7.51(6)
C23 Ni2 P4 C32 -167.76(9)
N2 Ni2 P4 C32 -162.45(11)
P3 Ni2 P4 C32 11.92(7)
C23 Ni2 P4 C42 -50.88(10)
N2 Ni2 P4 C42 -45.56(11)
P3 Ni2 P4 C42 128.80(7)
C23 Ni2 P4 C39 72.81(10)
N2 Ni2 P4 C39 78.12(12)
P3 Ni2 P4 C39 -107.51(7)
P4 Ni2 N2 C23 -8.12(17)
P3 Ni2 N2 C23 178.47(11)
C23 Ni2 N2 B2 174.4(3)
P4 Ni2 N2 B2 166.30(18)
P3 Ni2 N2 B2 -7.1(3)
B2 N2 C23 C24 2.8(5)
Ni2 N2 C23 C24 177.8(3)
B2 N2 C23 Ni2 -175.0(3)
P4 Ni2 C23 N2 175.33(10)
P3 Ni2 C23 N2 -3.7(3)
N2 Ni2 C23 C24 -177.2(4)
P4 Ni2 C23 C24 -1.8(4)
P3 Ni2 C23 C24 179.1(2)
C23 N2 B2 C27 -132.2(3)
Ni2 N2 B2 C27 56.6(3)
C23 N2 B2 C29 110.1(3)
Ni2 N2 B2 C29 -61.2(3)
C23 N2 B2 C25 -10.6(3)
Ni2 N2 B2 C25 178.12(17)
N2 B2 C25 C26 177.21(16)
C27 B2 C25 C26 -66.0(2)
C29 B2 C25 C26 61.9(2)
N2 B2 C27 C28 68.1(2)
C29 B2 C27 C28 -178.00(18)
C25 B2 C27 C28 -48.9(2)
N2 B2 C29 C30 -67.8(2)
C27 B2 C29 C30 177.62(19)
C25 B2 C29 C30 48.4(3)
C33 P3 C31 C32 -152.25(13)
C36 P3 C31 C32 99.67(14)
Ni2 P3 C31 C32 -30.24(13)
P3 C31 C32 P4 40.71(16)
C42 P4 C32 C31 -154.23(12)
C39 P4 C32 C31 97.01(13)
Ni2 P4 C32 C31 -33.13(13)
C36 P3 C33 C35 -176.44(13)
C31 P3 C33 C35 77.33(14)
Ni2 P3 C33 C35 -37.65(15)
C36 P3 C33 C34 57.31(15)
C31 P3 C33 C34 -48.92(16)
Ni2 P3 C33 C34 -163.90(12)
C33 P3 C36 C37 174.54(16)
C31 P3 C36 C37 -76.91(16)
Ni2 P3 C36 C37 40.20(17)
C33 P3 C36 C38 49.96(16)
C31 P3 C36 C38 158.50(14)
Ni2 P3 C36 C38 -84.38(15)
C32 P4 C39 C40 175.70(13)
C42 P4 C39 C40 64.98(15)
Ni2 P4 C39 C40 -62.93(15)
C32 P4 C39 C41 -61.78(15)
C42 P4 C39 C41 -172.50(14)
Ni2 P4 C39 C41 59.59(15)
C32 P4 C42 C43 -53.69(16)
C39 P4 C42 C43 55.29(16)
Ni2 P4 C42 C43 -171.55(12)
C32 P4 C42 C44 73.33(14)
C39 P4 C42 C44 -177.69(13)
Ni2 P4 C42 C44 -44.53(14)
C45 Ni3 P5 C55 -58.1(2)
N3 Ni3 P5 C55 -62.38(9)
P6 Ni3 P5 C55 121.50(8)
C45 Ni3 P5 C53 -171.75(19)
N3 Ni3 P5 C53 -175.99(9)
P6 Ni3 P5 C53 7.89(7)
C45 Ni3 P5 C58 72.2(2)
N3 Ni3 P5 C58 67.99(10)
P6 Ni3 P5 C58 -108.13(8)
C45 Ni3 P6 C54 -168.64(9)
N3 Ni3 P6 C54 -162.37(11)
P5 Ni3 P6 C54 11.49(7)
C45 Ni3 P6 C61 71.86(10)
N3 Ni3 P6 C61 78.14(12)
P5 Ni3 P6 C61 -108.00(8)
C45 Ni3 P6 C64 -53.12(9)
N3 Ni3 P6 C64 -46.84(12)
P5 Ni3 P6 C64 127.02(7)
P6 Ni3 N3 C45 -9.58(17)
P5 Ni3 N3 C45 177.59(11)
C45 Ni3 N3 B3 178.0(3)
P6 Ni3 N3 B3 168.42(18)
P5 Ni3 N3 B3 -4.4(3)
B3 N3 C45 C46 -0.5(5)
Ni3 N3 C45 C46 177.6(3)
B3 N3 C45 Ni3 -178.1(3)
P6 Ni3 C45 N3 174.52(10)
P5 Ni3 C45 N3 -5.9(3)
N3 Ni3 C45 C46 -176.8(4)
P6 Ni3 C45 C46 -2.3(3)
P5 Ni3 C45 C46 177.3(2)
C45 N3 B3 C51 114.8(3)
Ni3 N3 B3 C51 -62.0(3)
C45 N3 B3 C49 -128.7(3)
Ni3 N3 B3 C49 54.5(3)
C45 N3 B3 C47 -6.7(4)
Ni3 N3 B3 C47 176.57(17)
N3 B3 C47 C48 178.04(16)
C51 B3 C47 C48 60.9(2)
C49 B3 C47 C48 -65.5(2)
N3 B3 C49 C50 67.8(2)
C51 B3 C49 C50 -177.55(18)
C47 B3 C49 C50 -49.1(2)
N3 B3 C51 C52 -65.2(2)
C49 B3 C51 C52 -179.15(19)
C47 B3 C51 C52 51.9(2)
C55 P5 C53 C54 -153.49(14)
C58 P5 C53 C54 99.32(15)
Ni3 P5 C53 C54 -30.65(15)
P5 C53 C54 P6 41.12(17)
C61 P6 C54 C53 98.01(14)
C64 P6 C54 C53 -153.51(13)
Ni3 P6 C54 C53 -33.07(15)
C53 P5 C55 C56 79.13(16)
C58 P5 C55 C56 -174.61(15)
Ni3 P5 C55 C56 -35.37(16)
C53 P5 C55 C57 -47.16(17)
C58 P5 C55 C57 59.09(16)
Ni3 P5 C55 C57 -161.67(13)
C55 P5 C58 C60 172.10(15)
C53 P5 C58 C60 -80.85(16)
Ni3 P5 C58 C60 36.45(18)
C55 P5 C58 C59 47.21(16)
C53 P5 C58 C59 154.26(14)
Ni3 P5 C58 C59 -88.44(15)
C54 P6 C61 C62 170.35(14)
C64 P6 C61 C62 60.69(15)
Ni3 P6 C61 C62 -68.29(16)
C54 P6 C61 C63 -66.30(16)
C64 P6 C61 C63 -175.96(14)
Ni3 P6 C61 C63 55.05(16)
C54 P6 C64 C65 -54.26(16)
C61 P6 C64 C65 54.13(16)
Ni3 P6 C64 C65 -171.10(12)
C54 P6 C64 C66 72.11(15)
C61 P6 C64 C66 -179.50(13)
Ni3 P6 C64 C66 -44.74(14)
